data_4035833
loop_
_publ_author_name
'Chang, Meng-Yang'
'Tsai, Yu-Lin'

_publ_section_title
;
 Stereocontrolled Synthesis of 3-Sulfonyl Chroman-4-ols.
;
_journal_issue 12
_journal_name_full 'The Journal of organic chemistry'
_journal_page_first 6798
_journal_page_last 6804
_journal_paper_doi 10.1021/acs.joc.8b01043
_journal_volume 83
_journal_year 2018
_chemical_formula_sum 'C17 H18 O4 S'
_chemical_formula_weight 318.37
_space_group_crystal_system monoclinic
_space_group_IT_number 14
_space_group_name_Hall '-P 2ybc'
_space_group_name_H-M_alt 'P 1 21/c 1'
_atom_sites_solution_hydrogens mixed
_audit_creation_method SHELXL-2014/6
_cell_angle_alpha 90
_cell_angle_beta 93.229(3)
_cell_angle_gamma 90
_cell_formula_units_Z 4
_cell_length_a 15.4645(14)
_cell_length_b 18.3380(16)
_cell_length_c 5.4053(4)
_cell_measurement_reflns_used 3839
_cell_measurement_temperature 100(2)
_cell_measurement_theta_max 26.3082
_cell_measurement_theta_min 2.2212
_cell_volume 1530.4(2)
_computing_cell_refinement 'SAINT V8.34A (Bruker AXS Inc., 2013)'
_computing_data_collection 'Bruker APEX2'
_computing_data_reduction 'SAINT V8.34A (Bruker AXS Inc., 2013)'
_computing_molecular_graphics 'Bruker SHELXTL'
_computing_publication_material 'Bruker SHELXTL'
_computing_structure_refinement 'SHELXL-2014/6 (Sheldrick, 2014)'
_diffrn_ambient_temperature 100(2)
_diffrn_detector_area_resol_mean 8.3333
_diffrn_measured_fraction_theta_full 0.999
_diffrn_measured_fraction_theta_max 0.991
_diffrn_measurement_device_type 'Bruker APEX-II CCD'
_diffrn_measurement_method '\f and \w scans'
_diffrn_radiation_type MoK\a
_diffrn_radiation_wavelength 0.71073
_diffrn_reflns_av_R_equivalents 0.0380
_diffrn_reflns_av_unetI/netI 0.0351
_diffrn_reflns_Laue_measured_fraction_full 0.999
_diffrn_reflns_Laue_measured_fraction_max 0.991
_diffrn_reflns_limit_h_max 19
_diffrn_reflns_limit_h_min -19
_diffrn_reflns_limit_k_max 22
_diffrn_reflns_limit_k_min -22
_diffrn_reflns_limit_l_max 5
_diffrn_reflns_limit_l_min -6
_diffrn_reflns_number 13067
_diffrn_reflns_point_group_measured_fraction_full 0.999
_diffrn_reflns_point_group_measured_fraction_max 0.991
_diffrn_reflns_theta_full 25.242
_diffrn_reflns_theta_max 26.472
_diffrn_reflns_theta_min 1.319
_exptl_absorpt_coefficient_mu 0.227
_exptl_absorpt_correction_T_max 0.9485
_exptl_absorpt_correction_T_min 0.7930
_exptl_absorpt_correction_type multi-scan
_exptl_absorpt_process_details 'SADABS V2014/4 (Bruker AXS Inc.)'
_exptl_crystal_colour Colorless
_exptl_crystal_density_diffrn 1.382
_exptl_crystal_density_meas ?
_exptl_crystal_density_method 'not measured'
_exptl_crystal_description Lump
_exptl_crystal_F_000 672
_exptl_crystal_size_max 0.18
_exptl_crystal_size_mid 0.15
_exptl_crystal_size_min 0.11
_refine_diff_density_max 0.726
_refine_diff_density_min -0.785
_refine_diff_density_rms 0.075
_refine_ls_extinction_method none
_refine_ls_goodness_of_fit_ref 1.136
_refine_ls_hydrogen_treatment mixed
_refine_ls_matrix_type full
_refine_ls_number_parameters 204
_refine_ls_number_reflns 3132
_refine_ls_number_restraints 0
_refine_ls_restrained_S_all 1.136
_refine_ls_R_factor_all 0.0716
_refine_ls_R_factor_gt 0.0632
_refine_ls_shift/su_max 0.000
_refine_ls_shift/su_mean 0.000
_refine_ls_structure_factor_coef Fsqd
_refine_ls_weighting_details 'w=1/[\s^2^(Fo^2^)+(0.0490P)^2^+3.0575P] where P=(Fo^2^+2Fc^2^)/3'
_refine_ls_weighting_scheme calc
_refine_ls_wR_factor_gt 0.1514
_refine_ls_wR_factor_ref 0.1573
_reflns_Friedel_coverage 0.000
_reflns_number_gt 2726
_reflns_number_total 3132
_reflns_threshold_expression 'I > 2\s(I)'
_cod_data_source_file jo8b01043_si_001.cif
_cod_data_source_block 170432LT
_cod_depositor_comments
;
The following automatic conversions were performed:

data item '_exptl_crystal_density_meas' value 'not measured' was
changed to '?' -- the value is perceived as not measured.

Automatic conversion script
Id: cif_fix_values 6909 2019-04-08 15:41:33Z antanas 
;
_cod_original_sg_symbol_H-M 'P 21/c'
_cod_database_code 4035833
_shelx_space_group_comment
;
The symmetry employed for this shelxl refinement is uniquely defined
by the following loop, which should always be used as a source of
symmetry information in preference to the above space-group names.
They are only intended as comments.
;
_shelxl_version_number 2014/6

loop_
_space_group_symop_operation_xyz
'x, y, z'
'-x, y+1/2, -z+1/2'
'-x, -y, -z'
'x, -y-1/2, z-1/2'

loop_
_atom_site_label
_atom_site_type_symbol
_atom_site_fract_x
_atom_site_fract_y
_atom_site_fract_z
_atom_site_U_iso_or_equiv
_atom_site_adp_type
_atom_site_occupancy
_atom_site_site_symmetry_order
_atom_site_calc_flag
_atom_site_refinement_flags_posn
_atom_site_refinement_flags_adp
S1 S 0.27931(6) 0.39247(4) -0.14578(13) 0.0289(2) Uani 1 1 d . .
O1 O 0.09086(15) 0.46225(11) -0.2292(4) 0.0301(5) Uani 1 1 d . .
O2 O 0.24930(16) 0.32454(13) -0.2514(4) 0.0395(6) Uani 1 1 d . .
O3 O 0.29446(17) 0.45249(14) -0.3125(4) 0.0417(6) Uani 1 1 d . .
O4 O 0.30704(13) 0.51732(11) 0.2213(4) 0.0253(5) Uani 1 1 d . .
H14 H 0.318(2) 0.500(2) 0.356(7) 0.038 Uiso 1 1 d . U
C1 C 0.1088(2) 0.65566(16) -0.3612(6) 0.0271(6) Uani 1 1 d . .
H1 H 0.0844 0.6900 -0.4769 0.032 Uiso 1 1 calc R U
C2 C 0.08287(19) 0.58335(16) -0.3738(5) 0.0247(6) Uani 1 1 d . .
H18 H 0.0410 0.5679 -0.4981 0.030 Uiso 1 1 calc R U
C3 C 0.11879(19) 0.53360(15) -0.2027(5) 0.0228(6) Uani 1 1 d . .
C4 C 0.1068(2) 0.41658(16) -0.0128(6) 0.0283(7) Uani 1 1 d . .
H3 H 0.0723 0.4373 0.1215 0.034 Uiso 1 1 calc R U
C5 C 0.2029(2) 0.42141(15) 0.0777(5) 0.0244(6) Uani 1 1 d . .
H13 H 0.2112 0.3888 0.2255 0.029 Uiso 1 1 calc R U
C6 C 0.3771(2) 0.37625(15) 0.0301(5) 0.0246(6) Uani 1 1 d . .
C7 C 0.3774(2) 0.32925(15) 0.2335(5) 0.0231(6) Uani 1 1 d . .
H12 H 0.3256 0.3062 0.2785 0.028 Uiso 1 1 calc R U
C8 C 0.4549(2) 0.31695(16) 0.3680(5) 0.0270(6) Uani 1 1 d . .
H11 H 0.4554 0.2858 0.5086 0.032 Uiso 1 1 calc R U
C9 C 0.5323(2) 0.34896(17) 0.3031(6) 0.0286(7) Uani 1 1 d . .
C10 C 0.6159(2) 0.3332(2) 0.4533(7) 0.0412(9) Uani 1 1 d . .
H7 H 0.6337 0.2828 0.4240 0.062 Uiso 1 1 calc R U
H2 H 0.6068 0.3399 0.6298 0.062 Uiso 1 1 calc R U
H8 H 0.6611 0.3667 0.4033 0.062 Uiso 1 1 calc R U
C11 C 0.0693(2) 0.34166(17) -0.0763(7) 0.0380(8) Uani 1 1 d . .
H4 H 0.0060 0.3449 -0.0941 0.057 Uiso 1 1 calc R U
H5 H 0.0861 0.3073 0.0566 0.057 Uiso 1 1 calc R U
H6 H 0.0916 0.3246 -0.2323 0.057 Uiso 1 1 calc R U
C12 C 0.5304(2) 0.39491(17) 0.0978(6) 0.0340(7) Uani 1 1 d . .
H10 H 0.5826 0.4168 0.0498 0.041 Uiso 1 1 calc R U
C13 C 0.4533(2) 0.40911(17) -0.0375(6) 0.0327(7) Uani 1 1 d . .
H9 H 0.4526 0.4411 -0.1757 0.039 Uiso 1 1 calc R U
C14 C 0.2186(2) 0.50002(16) 0.1674(5) 0.0264(6) Uani 1 1 d . .
H15 H 0.1877 0.5064 0.3236 0.032 Uiso 1 1 calc R U
C15 C 0.18061(19) 0.55466(15) -0.0200(5) 0.0224(6) Uani 1 1 d . .
C16 C 0.20581(19) 0.62811(16) -0.0111(5) 0.0243(6) Uani 1 1 d . .
H17 H 0.2478 0.6437 0.1126 0.029 Uiso 1 1 calc R U
C17 C 0.1704(2) 0.67818(16) -0.1796(6) 0.0271(6) Uani 1 1 d . .
H16 H 0.1882 0.7278 -0.1713 0.033 Uiso 1 1 calc R U

loop_
_atom_site_aniso_label
_atom_site_aniso_U_11
_atom_site_aniso_U_22
_atom_site_aniso_U_33
_atom_site_aniso_U_23
_atom_site_aniso_U_13
_atom_site_aniso_U_12
S1 0.0430(5) 0.0288(4) 0.0145(3) 0.0017(3) -0.0010(3) 0.0111(3)
O1 0.0433(13) 0.0193(10) 0.0260(11) 0.0025(8) -0.0140(10) -0.0008(9)
O2 0.0469(15) 0.0408(14) 0.0292(12) -0.0129(10) -0.0117(11) 0.0129(11)
O3 0.0580(16) 0.0461(14) 0.0217(11) 0.0137(10) 0.0077(11) 0.0176(12)
O4 0.0272(11) 0.0299(11) 0.0183(10) 0.0062(8) -0.0037(8) 0.0008(9)
C1 0.0313(16) 0.0240(14) 0.0255(15) 0.0064(12) -0.0014(12) 0.0065(12)
C2 0.0279(15) 0.0244(14) 0.0210(14) 0.0010(11) -0.0045(12) 0.0020(12)
C3 0.0285(15) 0.0184(13) 0.0214(14) -0.0011(10) -0.0013(12) 0.0022(11)
C4 0.0383(18) 0.0204(14) 0.0253(15) 0.0053(12) -0.0064(13) 0.0015(12)
C5 0.0359(17) 0.0217(14) 0.0151(13) 0.0022(11) -0.0034(12) 0.0050(12)
C6 0.0347(16) 0.0201(13) 0.0192(14) 0.0007(11) 0.0030(12) 0.0039(12)
C7 0.0297(16) 0.0185(13) 0.0212(14) 0.0027(11) 0.0017(12) -0.0013(11)
C8 0.0329(16) 0.0252(14) 0.0225(14) 0.0013(12) -0.0009(12) -0.0033(12)
C9 0.0303(16) 0.0271(15) 0.0284(16) -0.0099(12) 0.0017(13) -0.0037(12)
C10 0.0305(18) 0.052(2) 0.041(2) -0.0119(16) -0.0021(15) -0.0019(15)
C11 0.042(2) 0.0268(16) 0.044(2) 0.0065(14) -0.0062(16) -0.0034(14)
C12 0.0363(18) 0.0277(16) 0.0394(18) -0.0037(14) 0.0148(15) -0.0049(13)
C13 0.048(2) 0.0246(15) 0.0266(16) 0.0067(12) 0.0134(14) 0.0007(14)
C14 0.0316(16) 0.0265(15) 0.0204(14) -0.0011(11) -0.0043(12) 0.0031(12)
C15 0.0287(15) 0.0206(13) 0.0178(13) -0.0012(11) 0.0007(11) 0.0063(11)
C16 0.0257(15) 0.0255(14) 0.0213(14) -0.0015(11) -0.0018(11) 0.0009(12)
C17 0.0315(16) 0.0201(14) 0.0296(16) -0.0003(12) 0.0016(13) 0.0013(12)

loop_
_atom_type_symbol
_atom_type_description
_atom_type_scat_dispersion_real
_atom_type_scat_dispersion_imag
_atom_type_scat_source
C C 0.0033 0.0016 'International Tables Vol C Tables 4.2.6.8 and 6.1.1.4'
H H 0.0000 0.0000 'International Tables Vol C Tables 4.2.6.8 and 6.1.1.4'
O O 0.0106 0.0060 'International Tables Vol C Tables 4.2.6.8 and 6.1.1.4'
S S 0.1246 0.1234 'International Tables Vol C Tables 4.2.6.8 and 6.1.1.4'

loop_
_geom_angle_atom_site_label_1
_geom_angle_atom_site_label_2
_geom_angle_atom_site_label_3
_geom_angle
O2 S1 O3 118.11(15)
O2 S1 C6 108.40(14)
O3 S1 C6 107.41(15)
O2 S1 C5 108.06(15)
O3 S1 C5 109.00(14)
C6 S1 C5 105.10(13)
C3 O1 C4 115.2(2)
C14 O4 H14 105(3)
C2 C1 C17 120.2(3)
C2 C1 H1 119.9
C17 C1 H1 119.9
C1 C2 C3 119.4(3)
C1 C2 H18 120.3
C3 C2 H18 120.3
O1 C3 C15 122.3(2)
O1 C3 C2 116.1(2)
C15 C3 C2 121.5(3)
O1 C4 C11 107.1(2)
O1 C4 C5 109.9(2)
C11 C4 C5 118.2(3)
O1 C4 H3 107.0
C11 C4 H3 107.0
C5 C4 H3 107.0
C14 C5 C4 106.6(2)
C14 C5 S1 112.8(2)
C4 C5 S1 115.1(2)
C14 C5 H13 107.3
C4 C5 H13 107.3
S1 C5 H13 107.3
C13 C6 C7 120.6(3)
C13 C6 S1 119.9(2)
C7 C6 S1 119.5(2)
C8 C7 C6 118.6(3)
C8 C7 H12 120.7
C6 C7 H12 120.7
C7 C8 C9 121.9(3)
C7 C8 H11 119.0
C9 C8 H11 119.0
C12 C9 C8 118.4(3)
C12 C9 C10 121.4(3)
C8 C9 C10 120.2(3)
C9 C10 H7 109.5
C9 C10 H2 109.5
H7 C10 H2 109.5
C9 C10 H8 109.5
H7 C10 H8 109.5
H2 C10 H8 109.5
C4 C11 H4 109.5
C4 C11 H5 109.5
H4 C11 H5 109.5
C4 C11 H6 109.5
H4 C11 H6 109.5
H5 C11 H6 109.5
C13 C12 C9 120.8(3)
C13 C12 H10 119.6
C9 C12 H10 119.6
C12 C13 C6 119.7(3)
C12 C13 H9 120.1
C6 C13 H9 120.1
O4 C14 C15 108.7(2)
O4 C14 C5 114.1(2)
C15 C14 C5 111.1(2)
O4 C14 H15 107.6
C15 C14 H15 107.6
C5 C14 H15 107.6
C3 C15 C16 118.0(3)
C3 C15 C14 121.0(3)
C16 C15 C14 121.0(3)
C17 C16 C15 121.1(3)
C17 C16 H17 119.5
C15 C16 H17 119.5
C16 C17 C1 119.8(3)
C16 C17 H16 120.1
C1 C17 H16 120.1

loop_
_geom_bond_atom_site_label_1
_geom_bond_atom_site_label_2
_geom_bond_distance
S1 O2 1.436(2)
S1 O3 1.450(2)
S1 C6 1.766(3)
S1 C5 1.816(3)
O1 C3 1.383(3)
O1 C4 1.448(3)
O4 C14 1.419(4)
O4 H14 0.80(4)
C1 C2 1.386(4)
C1 C17 1.392(4)
C1 H1 0.9500
C2 C3 1.392(4)
C2 H18 0.9500
C3 C15 1.390(4)
C4 C11 1.523(4)
C4 C5 1.541(4)
C4 H3 1.0000
C5 C14 1.536(4)
C5 H13 1.0000
C6 C13 1.391(5)
C6 C7 1.397(4)
C7 C8 1.385(4)
C7 H12 0.9500
C8 C9 1.395(4)
C8 H11 0.9500
C9 C12 1.392(5)
C9 C10 1.514(5)
C10 H7 0.9800
C10 H2 0.9800
C10 H8 0.9800
C11 H4 0.9800
C11 H5 0.9800
C11 H6 0.9800
C12 C13 1.388(5)
C12 H10 0.9500
C13 H9 0.9500
C14 C15 1.519(4)
C14 H15 1.0000
C15 C16 1.402(4)
C16 C17 1.384(4)
C16 H17 0.9500
C17 H16 0.9500
